data_7200014
loop_
_publ_author_name
'Kendrick, John'
'Gourlay, Matthew D.'
'Neumann, Marcus A.'
'Leusen, Frank J. J.'

_publ_section_title
;
 Predicting spontaneous racemate resolution using recent developments in
 crystal structure prediction
;
_journal_issue 11
_journal_name_full CrystEngComm
_journal_page_first 2391
_journal_page_last 2399
_journal_paper_doi 10.1039/b909038j
_journal_volume 11
_journal_year 2009
_space_group_IT_number 15
_symmetry_cell_setting monoclinic
_symmetry_Int_Tables_number 15
_symmetry_space_group_name_Hall '-C 2yc'
_symmetry_space_group_name_H-M 'C 1 2/c 1'
_cell_angle_alpha 90.000000
_cell_angle_beta 90.354603
_cell_angle_gamma 90.000000
_cell_length_a 12.232021
_cell_length_b 9.379917
_cell_length_c 20.804999
_cell_volume 2387.023
_cod_data_source_file 23HTP_racemic.cif
_cod_data_source_block 23HTP_R_5
_cod_original_sg_symbol_H-M 'C 2/c'
_cod_struct_determination_method theoretical
_cod_database_code 7200014

loop_
_symmetry_equiv_pos_site_id
_symmetry_equiv_pos_as_xyz
1 x,y,z
2 -x,y,-z+1/2
3 -x,-y,-z
4 x,-y,z+1/2
5 x+1/2,y+1/2,z
6 -x+1/2,y+1/2,-z+1/2
7 -x+1/2,-y+1/2,-z
8 x+1/2,-y+1/2,z+1/2

loop_
_atom_site_label
_atom_site_type_symbol
_atom_site_fract_x
_atom_site_fract_y
_atom_site_fract_z
C1 C 1.061353 0.171092 0.345121
C2 C 0.938431 0.141166 0.339267
C3 C 0.886660 0.250872 0.384982
N4 N 0.969141 0.246021 0.437796
C5 C 1.081240 0.202620 0.416984
O6 O 0.947624 0.291552 0.494848
C7 C 0.882924 0.401131 0.355281
C8 C 0.838742 0.420409 0.293602
H9 H 0.806634 0.330105 0.266627
C10 C 0.836548 0.556085 0.266102
H11 H 0.804094 0.569243 0.217587
C12 C 0.876479 0.674193 0.299250
H13 H 0.876809 0.779878 0.277609
C14 C 0.918583 0.656026 0.361452
O15 O 0.956045 0.772991 0.393496
C16 C 0.921450 0.519692 0.389166
H17 H 0.954562 0.507921 0.437549
C18 C 0.774200 0.209065 0.410105
C19 C 1.161103 0.325469 0.428723
C20 C 1.116691 0.068877 0.453873
H21 H 1.111951 0.081900 0.328849
H22 H 1.082408 0.265360 0.316483
H23 H 0.908106 0.151609 0.289932
H24 H 0.919308 0.033181 0.356252
H25 H 0.985896 0.745774 0.436849
H26 H 0.747161 0.282786 0.447463
H27 H 0.713928 0.213053 0.370942
H28 H 0.775701 0.101117 0.430230
H29 H 1.135762 0.420697 0.402020
H30 H 1.165381 0.352419 0.479944
H31 H 1.243030 0.294581 0.412886
H32 H 1.116225 0.087597 0.505860
H33 H 1.063267 -0.021515 0.442813
H34 H 1.200154 0.040767 0.439673
